data_7249210
loop_
_publ_author_name
'Kalavalapudi, Likhitha'
'Palani, Sivanarayanan'
'Nechipadappu, Sunil Kumar'

_publ_section_title
;
 Serendipitous discovery of a novel polymorph of an immunosuppressant drug
 azathioprine: phase transformation, solubility, dissolution and stability
 study
;
_journal_issue 37
_journal_name_full CrystEngComm
_journal_page_first 5187
_journal_page_last 5201
_journal_paper_doi 10.1039/D4CE00589A
_journal_volume 26
_journal_year 2024
_chemical_formula_moiety 'C9 H7 N7 O2 S'
_chemical_formula_sum 'C9 H7 N7 O2 S'
_chemical_formula_weight 277.28
_chemical_name_common Azathioprine
_chemical_name_systematic Azathioprine
_space_group_crystal_system monoclinic
_space_group_IT_number 14
_space_group_name_Hall '-P 2ybc'
_space_group_name_H-M_alt 'P 1 21/c 1'
_atom_sites_solution_hydrogens mixed
_atom_sites_solution_primary difmap
_atom_sites_solution_secondary difmap
_audit_creation_method SHELXL-2019/3
_audit_update_record
;
2024-06-08 deposited with the CCDC.	2024-08-14 downloaded from the CCDC.
;
_cell_angle_alpha 90
_cell_angle_beta 103.676(2)
_cell_angle_gamma 90
_cell_formula_units_Z 4
_cell_length_a 10.3738(7)
_cell_length_b 8.3050(5)
_cell_length_c 13.8405(9)
_cell_measurement_reflns_used 5250
_cell_measurement_temperature 294(2)
_cell_measurement_theta_max 29.22
_cell_measurement_theta_min 3.88
_cell_volume 1158.61(13)
_computing_cell_refinement '<i>SAINT</i> (Bruker, 2016)'
_computing_data_collection '<i>APEX3</i> (Bruker, 2016)'
_computing_data_reduction 'Bruker SAINT'
_computing_molecular_graphics 'Bruker SHELXTL'
_computing_publication_material 'Bruker SHELXTL'
_computing_structure_refinement '<i>SHELXL2014</i> (Sheldrick, 2015)'
_computing_structure_solution '<i>SHELXT</i> (Sheldrick, 2015)'
_diffrn_ambient_temperature 294(2)
_diffrn_measured_fraction_theta_full 0.999
_diffrn_measured_fraction_theta_max 0.985
_diffrn_measurement_device_type 'Bruker D8 QUEST PHOTON-III'
_diffrn_measurement_method '\w and \f'
_diffrn_radiation_type MoK\a
_diffrn_radiation_wavelength 0.71073
_diffrn_reflns_av_R_equivalents 0.0330
_diffrn_reflns_av_unetI/netI 0.0346
_diffrn_reflns_Laue_measured_fraction_full 0.999
_diffrn_reflns_Laue_measured_fraction_max 0.985
_diffrn_reflns_limit_h_max 14
_diffrn_reflns_limit_h_min -14
_diffrn_reflns_limit_k_max 11
_diffrn_reflns_limit_k_min -11
_diffrn_reflns_limit_l_max 19
_diffrn_reflns_limit_l_min -16
_diffrn_reflns_number 14246
_diffrn_reflns_point_group_measured_fraction_full 0.999
_diffrn_reflns_point_group_measured_fraction_max 0.985
_diffrn_reflns_theta_full 25.242
_diffrn_reflns_theta_max 30.507
_diffrn_reflns_theta_min 2.883
_exptl_absorpt_coefficient_mu 0.291
_exptl_absorpt_correction_T_max 0.7461
_exptl_absorpt_correction_T_min 0.6562
_exptl_absorpt_correction_type multi-scan
_exptl_absorpt_process_details
;
 SADABS 2016/2: Krause, L., Herbst-Irmer, R., Sheldrick G.M. & Stalke D.,
 J. Appl. Cryst. 48 (2015) 3-10
;
_exptl_crystal_density_diffrn 1.590
_exptl_crystal_description block
_exptl_crystal_F_000 568
_exptl_crystal_recrystallization_method 'Re-crystallisation from solvent: cyclohexanol + acetone'
_exptl_crystal_size_max 0.150
_exptl_crystal_size_mid 0.130
_exptl_crystal_size_min 0.120
_refine_diff_density_max 0.380
_refine_diff_density_min -0.302
_refine_diff_density_rms 0.052
_refine_ls_extinction_method none
_refine_ls_goodness_of_fit_ref 1.054
_refine_ls_hydrogen_treatment mixed
_refine_ls_matrix_type full
_refine_ls_number_parameters 177
_refine_ls_number_reflns 3468
_refine_ls_number_restraints 0
_refine_ls_restrained_S_all 1.054
_refine_ls_R_factor_all 0.0751
_refine_ls_R_factor_gt 0.0432
_refine_ls_shift/su_max 0.001
_refine_ls_shift/su_mean 0.000
_refine_ls_structure_factor_coef Fsqd
_refine_ls_weighting_details 'w=1/[\s^2^(Fo^2^)+(0.0599P)^2^+0.3207P] where P=(Fo^2^+2Fc^2^)/3'
_refine_ls_weighting_scheme calc
_refine_ls_wR_factor_gt 0.1107
_refine_ls_wR_factor_ref 0.1284
_reflns_Friedel_coverage 0.000
_reflns_number_gt 2328
_reflns_number_total 3468
_reflns_threshold_expression 'I > 2\s(I)'
_cod_data_source_file d4ce00589a2.cif
_cod_data_source_block KB1306_0m
_cod_depositor_comments 'Adding full bibliography for 7249210--7249213.cif.'
_cod_original_sg_symbol_H-M 'P 21/c'
_cod_database_code 7249210
_shelx_shelxl_version_number 2019/3
_shelx_space_group_comment
;
The symmetry employed for this shelxl refinement is uniquely defined
by the following loop, which should always be used as a source of
symmetry information in preference to the above space-group names.
They are only intended as comments.
;
_shelx_estimated_absorpt_t_min 0.958
_shelx_estimated_absorpt_t_max 0.966

loop_
_space_group_symop_operation_xyz
'x, y, z'
'-x, y+1/2, -z+1/2'
'-x, -y, -z'
'x, -y-1/2, z-1/2'

loop_
_atom_site_label
_atom_site_type_symbol
_atom_site_fract_x
_atom_site_fract_y
_atom_site_fract_z
_atom_site_U_iso_or_equiv
_atom_site_adp_type
_atom_site_occupancy
_atom_site_site_symmetry_order
_atom_site_calc_flag
_atom_site_refinement_flags_posn
_atom_site_refinement_flags_adp
_atom_site_refinement_flags_occupancy
_atom_site_disorder_assembly
_atom_site_disorder_group
C1 C 0.33505(17) 0.7018(2) 0.13397(13) 0.0414(4) Uani 1 1 d . . . . .
H1 H 0.247019 0.732150 0.109824 0.050 Uiso 1 1 calc R U . . .
C2 C 0.52974(15) 0.6009(2) 0.13694(11) 0.0327(4) Uani 1 1 d . . . . .
C3 C 0.52352(15) 0.6606(2) 0.22977(11) 0.0320(4) Uani 1 1 d . . . . .
C4 C 0.63840(15) 0.6447(2) 0.30540(11) 0.0320(3) Uani 1 1 d . . . . .
C5 C 0.73962(17) 0.5267(3) 0.19393(12) 0.0435(5) Uani 1 1 d . . . . .
H5 H 0.816479 0.480255 0.182971 0.052 Uiso 1 1 calc R U . . .
C6 C 0.79257(16) 0.6801(2) 0.49336(11) 0.0345(4) Uani 1 1 d . . . . .
C7 C 0.91537(18) 0.7381(2) 0.49096(13) 0.0421(4) Uani 1 1 d . . . . .
C8 C 0.9498(2) 0.5866(3) 0.61452(16) 0.0583(6) Uani 1 1 d . . . . .
H8 H 0.991357 0.530219 0.671420 0.070 Uiso 1 1 calc R U . . .
C9 C 0.7229(2) 0.4855(3) 0.61369(16) 0.0638(6) Uani 1 1 d . . . . .
H9A H 0.666123 0.427583 0.560125 0.096 Uiso 1 1 calc R U . . .
H9B H 0.670227 0.555555 0.644063 0.096 Uiso 1 1 calc R U . . .
H9C H 0.769917 0.410671 0.662260 0.096 Uiso 1 1 calc R U . . .
N1 N 0.39996(14) 0.7245(2) 0.22700(11) 0.0409(4) Uani 1 1 d . . . . .
N2 N 0.40813(14) 0.6300(2) 0.07633(11) 0.0391(4) Uani 1 1 d . . . . .
H2N H 0.384(2) 0.592(3) 0.0153(17) 0.054(6) Uiso 1 1 d . . . . .
N3 N 0.63637(14) 0.5323(2) 0.11546(10) 0.0408(4) Uani 1 1 d . . . . .
N4 N 0.74681(13) 0.57954(19) 0.28658(10) 0.0382(4) Uani 1 1 d . . . . .
N5 N 0.81786(15) 0.5813(2) 0.57504(11) 0.0430(4) Uani 1 1 d . . . . .
N6 N 1.01287(16) 0.6783(3) 0.56521(14) 0.0584(5) Uani 1 1 d . . . . .
N7 N 0.9476(2) 0.8440(2) 0.41920(14) 0.0571(5) Uani 1 1 d . . . . .
O1 O 0.8577(2) 0.9057(2) 0.35719(13) 0.0728(5) Uani 1 1 d . . . . .
O2 O 1.0658(2) 0.8698(3) 0.42513(17) 0.1058(8) Uani 1 1 d . . . . .
S1 S 0.63196(4) 0.71350(7) 0.42440(3) 0.04402(16) Uani 1 1 d . . . . .

loop_
_atom_site_aniso_label
_atom_site_aniso_U_11
_atom_site_aniso_U_22
_atom_site_aniso_U_33
_atom_site_aniso_U_23
_atom_site_aniso_U_13
_atom_site_aniso_U_12
C1 0.0296(8) 0.0559(12) 0.0348(9) -0.0018(8) -0.0004(6) 0.0060(8)
C2 0.0298(7) 0.0408(10) 0.0251(7) 0.0000(6) 0.0015(6) 0.0010(7)
C3 0.0275(7) 0.0405(10) 0.0260(7) -0.0016(6) 0.0025(5) 0.0010(6)
C4 0.0267(7) 0.0423(10) 0.0252(7) -0.0022(7) 0.0027(5) -0.0001(6)
C5 0.0314(8) 0.0678(13) 0.0299(8) -0.0074(8) 0.0039(6) 0.0116(8)
C6 0.0294(7) 0.0486(11) 0.0234(7) -0.0039(7) 0.0020(6) -0.0017(7)
C7 0.0342(8) 0.0531(12) 0.0372(9) -0.0009(8) 0.0051(7) -0.0069(8)
C8 0.0410(11) 0.0769(16) 0.0466(11) 0.0112(11) -0.0100(9) -0.0019(10)
C9 0.0666(14) 0.0790(17) 0.0482(12) 0.0089(11) 0.0179(11) -0.0192(12)
N1 0.0275(7) 0.0592(10) 0.0334(7) -0.0050(7) 0.0022(5) 0.0079(6)
N2 0.0341(7) 0.0525(10) 0.0259(7) -0.0021(6) -0.0024(5) 0.0043(7)
N3 0.0347(7) 0.0598(10) 0.0261(6) -0.0058(7) 0.0037(5) 0.0073(7)
N4 0.0285(7) 0.0556(10) 0.0283(7) -0.0050(6) 0.0021(5) 0.0058(6)
N5 0.0370(8) 0.0578(11) 0.0308(7) 0.0038(7) 0.0012(6) -0.0067(7)
N6 0.0309(8) 0.0794(14) 0.0560(10) 0.0037(9) -0.0076(7) -0.0079(8)
N7 0.0571(11) 0.0647(12) 0.0542(10) 0.0013(9) 0.0221(9) -0.0155(9)
O1 0.0935(13) 0.0695(12) 0.0556(10) 0.0165(8) 0.0177(9) -0.0076(10)
O2 0.0690(13) 0.148(2) 0.1122(17) 0.0247(15) 0.0450(12) -0.0327(13)
S1 0.0283(2) 0.0742(4) 0.0271(2) -0.0104(2) 0.00161(15) 0.0083(2)

loop_
_atom_type_symbol
_atom_type_description
_atom_type_scat_dispersion_real
_atom_type_scat_dispersion_imag
_atom_type_scat_source
C C 0.0033 0.0016 'International Tables Vol C Tables 4.2.6.8 and 6.1.1.4'
H H 0.0000 0.0000 'International Tables Vol C Tables 4.2.6.8 and 6.1.1.4'
N N 0.0061 0.0033 'International Tables Vol C Tables 4.2.6.8 and 6.1.1.4'
O O 0.0106 0.0060 'International Tables Vol C Tables 4.2.6.8 and 6.1.1.4'
S S 0.1246 0.1234 'International Tables Vol C Tables 4.2.6.8 and 6.1.1.4'

loop_
_geom_angle_atom_site_label_1
_geom_angle_atom_site_label_2
_geom_angle_atom_site_label_3
_geom_angle
_geom_angle_site_symmetry_1
_geom_angle_site_symmetry_3
_geom_angle_publ_flag
N1 C1 N2 114.12(15) . . ?
N1 C1 H1 122.9 . . ?
N2 C1 H1 122.9 . . ?
N3 C2 N2 129.24(15) . . ?
N3 C2 C3 125.26(14) . . ?
N2 C2 C3 105.49(14) . . ?
N1 C3 C2 110.90(13) . . ?
N1 C3 C4 132.93(15) . . ?
C2 C3 C4 116.17(14) . . ?
N4 C4 C3 120.30(14) . . ?
N4 C4 S1 122.50(11) . . ?
C3 C4 S1 117.21(12) . . ?
N3 C5 N4 128.32(16) . . ?
N3 C5 H5 115.8 . . ?
N4 C5 H5 115.8 . . ?
C7 C6 N5 103.46(15) . . ?
C7 C6 S1 135.08(15) . . ?
N5 C6 S1 121.37(13) . . ?
N6 C7 C6 112.61(18) . . ?
N6 C7 N7 119.94(17) . . ?
C6 C7 N7 127.39(17) . . ?
N6 C8 N5 113.31(18) . . ?
N6 C8 H8 123.3 . . ?
N5 C8 H8 123.3 . . ?
N5 C9 H9A 109.5 . . ?
N5 C9 H9B 109.5 . . ?
H9A C9 H9B 109.5 . . ?
N5 C9 H9C 109.5 . . ?
H9A C9 H9C 109.5 . . ?
H9B C9 H9C 109.5 . . ?
C1 N1 C3 103.23(14) . . ?
C2 N2 C1 106.26(13) . . ?
C2 N2 H2N 122.8(14) . . ?
C1 N2 H2N 130.2(14) . . ?
C5 N3 C2 112.36(14) . . ?
C4 N4 C5 117.57(14) . . ?
C8 N5 C6 106.99(16) . . ?
C8 N5 C9 125.20(18) . . ?
C6 N5 C9 127.80(16) . . ?
C8 N6 C7 103.60(16) . . ?
O1 N7 O2 124.0(2) . . ?
O1 N7 C7 118.85(18) . . ?
O2 N7 C7 117.2(2) . . ?
C6 S1 C4 102.64(7) . . ?

loop_
_geom_bond_atom_site_label_1
_geom_bond_atom_site_label_2
_geom_bond_distance
_geom_bond_site_symmetry_2
_geom_bond_publ_flag
C1 N1 1.318(2) . ?
C1 N2 1.361(2) . ?
C1 H1 0.9300 . ?
C2 N3 1.339(2) . ?
C2 N2 1.3613(19) . ?
C2 C3 1.393(2) . ?
C3 N1 1.379(2) . ?
C3 C4 1.394(2) . ?
C4 N4 1.328(2) . ?
C4 S1 1.7595(16) . ?
C5 N3 1.334(2) . ?
C5 N4 1.340(2) . ?
C5 H5 0.9300 . ?
C6 C7 1.370(2) . ?
C6 N5 1.372(2) . ?
C6 S1 1.7354(16) . ?
C7 N6 1.354(2) . ?
C7 N7 1.424(3) . ?
C8 N6 1.298(3) . ?
C8 N5 1.349(2) . ?
C8 H8 0.9300 . ?
C9 N5 1.462(3) . ?
C9 H9A 0.9600 . ?
C9 H9B 0.9600 . ?
C9 H9C 0.9600 . ?
N2 H2N 0.88(2) . ?
N7 O1 1.222(3) . ?
N7 O2 1.228(2) . ?

loop_
_geom_hbond_atom_site_label_D
_geom_hbond_atom_site_label_H
_geom_hbond_atom_site_label_A
_geom_hbond_distance_DH
_geom_hbond_distance_HA
_geom_hbond_distance_DA
_geom_hbond_angle_DHA
_geom_hbond_site_symmetry_A
_geom_hbond_publ_flag
C1 H1 N6 0.93 2.48 3.401(2) 173.5 4_475 yes
C5 H5 O2 0.93 2.33 3.172(2) 150.2 2_745 yes
N2 H2N N3 0.88(2) 2.05(2) 2.915(2) 167(2) 3_665 yes

loop_
_geom_torsion_atom_site_label_1
_geom_torsion_atom_site_label_2
_geom_torsion_atom_site_label_3
_geom_torsion_atom_site_label_4
_geom_torsion
_geom_torsion_site_symmetry_1
_geom_torsion_site_symmetry_2
_geom_torsion_site_symmetry_3
_geom_torsion_site_symmetry_4
_geom_torsion_publ_flag
N3 C2 C3 N1 179.60(17) . . . . ?
N2 C2 C3 N1 0.5(2) . . . . ?
N3 C2 C3 C4 -0.7(3) . . . . ?
N2 C2 C3 C4 -179.85(16) . . . . ?
N1 C3 C4 N4 -178.69(19) . . . . ?
C2 C3 C4 N4 1.7(3) . . . . ?
N1 C3 C4 S1 1.5(3) . . . . ?
C2 C3 C4 S1 -178.11(13) . . . . ?
N5 C6 C7 N6 0.9(2) . . . . ?
S1 C6 C7 N6 177.35(16) . . . . ?
N5 C6 C7 N7 178.28(19) . . . . ?
S1 C6 C7 N7 -5.3(3) . . . . ?
N2 C1 N1 C3 -0.8(2) . . . . ?
C2 C3 N1 C1 0.2(2) . . . . ?
C4 C3 N1 C1 -179.4(2) . . . . ?
N3 C2 N2 C1 179.98(19) . . . . ?
C3 C2 N2 C1 -0.9(2) . . . . ?
N1 C1 N2 C2 1.2(2) . . . . ?
N4 C5 N3 C2 0.1(3) . . . . ?
N2 C2 N3 C5 178.77(19) . . . . ?
C3 C2 N3 C5 -0.2(3) . . . . ?
C3 C4 N4 C5 -1.8(3) . . . . ?
S1 C4 N4 C5 178.03(15) . . . . ?
N3 C5 N4 C4 0.9(3) . . . . ?
N6 C8 N5 C6 -0.9(3) . . . . ?
N6 C8 N5 C9 178.7(2) . . . . ?
C7 C6 N5 C8 -0.1(2) . . . . ?
S1 C6 N5 C8 -177.10(15) . . . . ?
C7 C6 N5 C9 -179.6(2) . . . . ?
S1 C6 N5 C9 3.4(3) . . . . ?
N5 C8 N6 C7 1.4(3) . . . . ?
C6 C7 N6 C8 -1.4(3) . . . . ?
N7 C7 N6 C8 -179.0(2) . . . . ?
N6 C7 N7 O1 -174.8(2) . . . . ?
C6 C7 N7 O1 8.1(3) . . . . ?
N6 C7 N7 O2 3.9(3) . . . . ?
C6 C7 N7 O2 -173.3(2) . . . . ?
C7 C6 S1 C4 63.7(2) . . . . ?
N5 C6 S1 C4 -120.36(15) . . . . ?
N4 C4 S1 C6 2.52(18) . . . . ?
C3 C4 S1 C6 -177.68(14) . . . . ?
